data_7213722
loop_
_publ_author_name
'Golenya, Irina A.'
'Gumienna-Kontecka, Elzbieta'
'Haukka, Matti'
'Korsun, Oleksandr M.'
'Kalugin, Oleg N.'
'Fritsky, Igor O.'

_publ_section_title
;
 Copper(ii) complexes of 3- and 4-picolinehydroxamic acids: from
 mononuclear compounds to 1D- and 2D-coordination polymers
;
_journal_issue 10
_journal_name_full CrystEngComm
_journal_page_first 1904
_journal_paper_doi 10.1039/c3ce42343c
_journal_volume 16
_journal_year 2014
_chemical_formula_moiety 'C8 H11 Cl Cu N2 O7 S, C2 H6 O S'
_chemical_formula_sum 'C10 H17 Cl Cu N2 O8 S2'
_chemical_formula_weight 456.37
_chemical_name_systematic
; 
 ? 
;
_space_group_IT_number 14
_symmetry_cell_setting monoclinic
_symmetry_space_group_name_Hall '-P 2ybc'
_symmetry_space_group_name_H-M 'P 1 21/c 1'
_atom_sites_solution_hydrogens mixed
_atom_sites_solution_primary direct
_atom_sites_solution_secondary difmap
_audit_creation_method SHELXL-97
_cell_angle_alpha 90.00
_cell_angle_beta 98.500(2)
_cell_angle_gamma 90.00
_cell_formula_units_Z 4
_cell_length_a 10.9002(3)
_cell_length_b 12.4076(4)
_cell_length_c 12.8803(2)
_cell_measurement_reflns_used 7408
_cell_measurement_temperature 120(2)
_cell_measurement_theta_max 27.48
_cell_measurement_theta_min 1.00
_cell_volume 1722.87(8)
_computing_cell_refinement 'Denzo/Scalepack (Otwinowski & Minor, 1997)'
_computing_data_collection 'Collect (Bruker AXS BV, 1997-2004)'
_computing_data_reduction 'Denzo/Scalepack (Otwinowski & Minor, 1997)'
_computing_molecular_graphics 'Diamond v.3.1d (Brandenburg, 2006)'
_computing_publication_material 'SHELXL-97 (Sheldrick, 1997)'
_computing_structure_refinement 'SHELXL-97 (Sheldrick, 1997)'
_computing_structure_solution 'SIR2004 (Burla et al., 2005)'
_diffrn_ambient_temperature 120(2)
_diffrn_detector_area_resol_mean 9
_diffrn_measured_fraction_theta_full 0.994
_diffrn_measured_fraction_theta_max 0.994
_diffrn_measurement_device '95mm CCD camera on \k-goniostat'
_diffrn_measurement_device_type 'Nonius KappaCCD'
_diffrn_measurement_method '\f scans and \w scans with \k offset'
_diffrn_radiation_monochromator 'horizontally mounted graphite crystal'
_diffrn_radiation_source 'fine-focus sealed tube'
_diffrn_radiation_type MoK\a
_diffrn_radiation_wavelength 0.71073
_diffrn_reflns_av_R_equivalents 0.0478
_diffrn_reflns_av_sigmaI/netI 0.0311
_diffrn_reflns_limit_h_max 14
_diffrn_reflns_limit_h_min -14
_diffrn_reflns_limit_k_max 16
_diffrn_reflns_limit_k_min -16
_diffrn_reflns_limit_l_max 16
_diffrn_reflns_limit_l_min -16
_diffrn_reflns_number 35744
_diffrn_reflns_theta_full 27.52
_diffrn_reflns_theta_max 27.52
_diffrn_reflns_theta_min 2.50
_exptl_absorpt_coefficient_mu 1.706
_exptl_absorpt_correction_T_max 0.9226
_exptl_absorpt_correction_T_min 0.7591
_exptl_absorpt_correction_type multi-scan
_exptl_absorpt_process_details 'SADABS v.2.10 (Sheldrick, 2003)'
_exptl_crystal_colour green
_exptl_crystal_density_diffrn 1.759
_exptl_crystal_density_method 'not measured'
_exptl_crystal_description plate
_exptl_crystal_F_000 932
_exptl_crystal_size_max 0.17
_exptl_crystal_size_mid 0.09
_exptl_crystal_size_min 0.05
_refine_diff_density_max 0.527
_refine_diff_density_min -0.526
_refine_diff_density_rms 0.080
_refine_ls_extinction_method none
_refine_ls_goodness_of_fit_ref 1.063
_refine_ls_hydrogen_treatment mixed
_refine_ls_matrix_type full
_refine_ls_number_parameters 225
_refine_ls_number_reflns 3953
_refine_ls_number_restraints 0
_refine_ls_restrained_S_all 1.063
_refine_ls_R_factor_all 0.0435
_refine_ls_R_factor_gt 0.0318
_refine_ls_shift/su_max 0.001
_refine_ls_shift/su_mean 0.000
_refine_ls_structure_factor_coef Fsqd
_refine_ls_weighting_details 'calc w=1/[\s^2^(Fo^2^)+(0.0298P)^2^+2.1788P] where P=(Fo^2^+2Fc^2^)/3'
_refine_ls_weighting_scheme calc
_refine_ls_wR_factor_gt 0.0711
_refine_ls_wR_factor_ref 0.0760
_reflns_number_gt 3325
_reflns_number_total 3953
_reflns_threshold_expression >2sigma(I)
_cod_data_source_file c3ce42343c.txt
_cod_data_source_block ig79dx
_cod_original_sg_symbol_H-M 'P 21/c'
_cod_database_code 7213722

loop_
_symmetry_equiv_pos_as_xyz
'x, y, z'
'-x, y+1/2, -z+1/2'
'-x, -y, -z'
'x, -y-1/2, z-1/2'

loop_
_atom_site_label
_atom_site_type_symbol
_atom_site_fract_x
_atom_site_fract_y
_atom_site_fract_z
_atom_site_U_iso_or_equiv
_atom_site_adp_type
_atom_site_occupancy
_atom_site_symmetry_multiplicity
_atom_site_calc_flag
_atom_site_refinement_flags
Cu1 Cu 0.58850(3) 0.07471(2) 0.44608(2) 0.01407(9) Uani 1 1 d .
Cl1 Cl 0.84242(5) 0.11505(5) 0.27866(4) 0.01978(13) Uani 1 1 d .
S1 S 0.81755(5) 0.02506(5) 0.60819(4) 0.01617(13) Uani 1 1 d .
S2 S 0.81000(6) -0.26330(5) 0.48671(5) 0.02099(14) Uani 1 1 d .
O1 O 0.49672(14) 0.03542(12) 0.30821(12) 0.0152(3) Uani 1 1 d .
O2 O 0.59541(14) -0.07921(12) 0.46741(12) 0.0151(3) Uani 1 1 d .
O3 O 0.70031(15) 0.09366(13) 0.57869(12) 0.0178(3) Uani 1 1 d .
O4 O 0.70276(16) -0.31006(14) 0.41163(15) 0.0280(4) Uani 1 1 d .
O5 O 0.79080(18) 0.05018(17) 0.35424(16) 0.0343(5) Uani 1 1 d .
O6 O 0.85984(19) 0.04998(19) 0.19016(15) 0.0419(5) Uani 1 1 d .
O7 O 0.96146(18) 0.15494(18) 0.32735(16) 0.0378(5) Uani 1 1 d .
O8 O 0.76119(19) 0.20295(17) 0.24636(16) 0.0380(5) Uani 1 1 d .
N1 N 0.56243(18) -0.12644(16) 0.37050(14) 0.0137(4) Uani 1 1 d .
N2 N 0.41993(17) -0.26689(15) 0.07758(14) 0.0137(4) Uani 1 1 d .
C1 C 0.5109(2) -0.06561(17) 0.29352(17) 0.0129(4) Uani 1 1 d .
C2 C 0.4660(2) -0.11363(18) 0.18977(17) 0.0132(4) Uani 1 1 d .
C3 C 0.4635(2) -0.22427(17) 0.17167(17) 0.0141(4) Uani 1 1 d .
H3 H 0.4937 -0.2713 0.2279 0.017 Uiso 1 1 calc R
C4 C 0.3765(2) -0.19959(19) -0.00158(18) 0.0174(5) Uani 1 1 d .
H4 H 0.3463 -0.2293 -0.0685 0.021 Uiso 1 1 calc R
C5 C 0.3741(2) -0.08923(19) 0.01098(18) 0.0196(5) Uani 1 1 d .
H5 H 0.3418 -0.0440 -0.0461 0.024 Uiso 1 1 calc R
C6 C 0.4196(2) -0.04528(19) 0.10783(18) 0.0169(5) Uani 1 1 d .
H6 H 0.4190 0.0305 0.1181 0.020 Uiso 1 1 calc R
C7 C 0.8283(2) 0.0151(2) 0.74697(18) 0.0231(5) Uani 1 1 d .
H7A H 0.8145 0.0862 0.7763 0.035 Uiso 1 1 calc R
H7B H 0.9110 -0.0110 0.7765 0.035 Uiso 1 1 calc R
H7C H 0.7655 -0.0354 0.7646 0.035 Uiso 1 1 calc R
C8 C 0.9413(2) 0.1176(2) 0.6018(2) 0.0232(5) Uani 1 1 d .
H8A H 0.9429 0.1381 0.5285 0.035 Uiso 1 1 calc R
H8B H 1.0202 0.0835 0.6303 0.035 Uiso 1 1 calc R
H8C H 0.9287 0.1820 0.6429 0.035 Uiso 1 1 calc R
C9 C 0.9268(2) -0.3659(2) 0.5030(2) 0.0278(6) Uani 1 1 d .
H9A H 0.8899 -0.4343 0.5208 0.042 Uiso 1 1 calc R
H9B H 0.9928 -0.3453 0.5597 0.042 Uiso 1 1 calc R
H9C H 0.9615 -0.3743 0.4375 0.042 Uiso 1 1 calc R
C10 C 0.7665(3) -0.2714(2) 0.6143(2) 0.0282(6) Uani 1 1 d .
H10A H 0.6977 -0.2217 0.6191 0.042 Uiso 1 1 calc R
H10B H 0.8374 -0.2518 0.6669 0.042 Uiso 1 1 calc R
H10C H 0.7404 -0.3452 0.6272 0.042 Uiso 1 1 calc R
H2N H 0.589(2) -0.190(2) 0.365(2) 0.018(7) Uiso 1 1 d .

loop_
_atom_site_aniso_label
_atom_site_aniso_U_11
_atom_site_aniso_U_22
_atom_site_aniso_U_33
_atom_site_aniso_U_23
_atom_site_aniso_U_13
_atom_site_aniso_U_12
Cu1 0.01855(15) 0.01038(14) 0.01229(15) 0.00036(10) -0.00097(10) -0.00058(11)
Cl1 0.0181(3) 0.0244(3) 0.0168(3) 0.0011(2) 0.0023(2) 0.0026(2)
S1 0.0173(3) 0.0152(3) 0.0151(3) 0.0012(2) -0.0005(2) 0.0005(2)
S2 0.0196(3) 0.0154(3) 0.0265(3) 0.0006(2) -0.0015(2) -0.0007(2)
O1 0.0202(8) 0.0097(7) 0.0147(8) -0.0005(6) -0.0004(6) 0.0005(6)
O2 0.0206(8) 0.0124(8) 0.0109(7) -0.0023(6) -0.0018(6) -0.0002(6)
O3 0.0179(8) 0.0163(8) 0.0173(8) 0.0005(6) -0.0030(6) 0.0023(7)
O4 0.0248(10) 0.0162(9) 0.0384(11) -0.0048(8) -0.0109(8) 0.0019(7)
O5 0.0293(11) 0.0383(11) 0.0372(11) 0.0164(9) 0.0112(9) 0.0030(9)
O6 0.0362(12) 0.0623(15) 0.0258(10) -0.0191(10) 0.0000(9) 0.0137(11)
O7 0.0257(10) 0.0454(13) 0.0407(12) -0.0075(10) -0.0004(9) -0.0101(9)
O8 0.0397(12) 0.0391(12) 0.0371(12) 0.0152(9) 0.0121(9) 0.0194(10)
N1 0.0180(10) 0.0094(9) 0.0129(9) -0.0026(7) -0.0002(7) 0.0001(8)
N2 0.0159(10) 0.0105(9) 0.0149(9) -0.0001(7) 0.0036(7) 0.0000(7)
C1 0.0118(10) 0.0116(10) 0.0154(11) 0.0001(8) 0.0027(8) -0.0002(8)
C2 0.0140(11) 0.0129(10) 0.0131(11) -0.0008(8) 0.0032(8) -0.0007(8)
C3 0.0144(11) 0.0124(10) 0.0154(11) 0.0005(8) 0.0024(8) 0.0006(8)
C4 0.0208(12) 0.0174(11) 0.0131(11) -0.0010(9) -0.0010(9) -0.0012(9)
C5 0.0258(13) 0.0174(12) 0.0148(11) 0.0033(9) -0.0002(9) 0.0025(10)
C6 0.0197(12) 0.0132(11) 0.0175(11) 0.0003(9) 0.0019(9) 0.0017(9)
C7 0.0201(12) 0.0319(14) 0.0172(12) 0.0079(10) 0.0021(9) 0.0059(10)
C8 0.0191(12) 0.0255(13) 0.0244(13) 0.0056(10) 0.0014(10) -0.0030(10)
C9 0.0232(13) 0.0267(14) 0.0319(15) 0.0000(11) -0.0006(11) 0.0056(11)
C10 0.0243(14) 0.0271(14) 0.0343(15) 0.0004(11) 0.0075(11) -0.0008(11)

loop_
_atom_type_symbol
_atom_type_description
_atom_type_scat_dispersion_real
_atom_type_scat_dispersion_imag
_atom_type_scat_source
C C 0.0033 0.0016 'International Tables Vol C Tables 4.2.6.8 and 6.1.1.4'
H H 0.0000 0.0000 'International Tables Vol C Tables 4.2.6.8 and 6.1.1.4'
N N 0.0061 0.0033 'International Tables Vol C Tables 4.2.6.8 and 6.1.1.4'
O O 0.0106 0.0060 'International Tables Vol C Tables 4.2.6.8 and 6.1.1.4'
S S 0.1246 0.1234 'International Tables Vol C Tables 4.2.6.8 and 6.1.1.4'
Cl Cl 0.1484 0.1585 'International Tables Vol C Tables 4.2.6.8 and 6.1.1.4'
Cu Cu 0.3201 1.2651 'International Tables Vol C Tables 4.2.6.8 and 6.1.1.4'

loop_
_geom_angle_atom_site_label_1
_geom_angle_atom_site_label_2
_geom_angle_atom_site_label_3
_geom_angle
_geom_angle_site_symmetry_1
_geom_angle_site_symmetry_3
O2 Cu1 O3 89.34(6) . .
O2 Cu1 O1 83.52(6) . .
O3 Cu1 O1 169.87(6) . .
O2 Cu1 N2 179.30(7) . 2_655
O3 Cu1 N2 91.36(7) . 2_655
O1 Cu1 N2 95.79(7) . 2_655
O2 Cu1 O2 88.56(6) . 3_656
O3 Cu1 O2 92.66(6) . 3_656
O1 Cu1 O2 94.33(6) . 3_656
N2 Cu1 O2 91.43(6) 2_655 3_656
O2 Cu1 O5 86.15(6) . .
O3 Cu1 O5 87.24(7) . .
O1 Cu1 O5 85.12(6) . .
N2 Cu1 O5 93.86(7) 2_655 .
O2 Cu1 O5 174.71(6) 3_656 .
O2 Cu1 Cu1 50.72(5) . 3_656
O3 Cu1 Cu1 91.65(5) . 3_656
O1 Cu1 Cu1 89.38(5) . 3_656
N2 Cu1 Cu1 129.27(5) 2_655 3_656
O2 Cu1 Cu1 37.85(4) 3_656 3_656
O5 Cu1 Cu1 136.86(5) . 3_656
O2 Cu1 Cu1 148.50(5) . 2_655
O3 Cu1 Cu1 120.97(5) . 2_655
O1 Cu1 Cu1 65.28(4) . 2_655
N2 Cu1 Cu1 30.82(5) 2_655 2_655
O2 Cu1 Cu1 97.60(4) 3_656 2_655
O5 Cu1 Cu1 86.96(4) . 2_655
Cu1 Cu1 Cu1 128.737(13) 3_656 2_655
O8 Cl1 O6 110.38(13) . .
O8 Cl1 O5 109.66(12) . .
O6 Cl1 O5 109.50(14) . .
O8 Cl1 O7 110.12(14) . .
O6 Cl1 O7 108.84(13) . .
O5 Cl1 O7 108.31(12) . .
O3 S1 C7 102.49(11) . .
O3 S1 C8 103.84(11) . .
C7 S1 C8 98.83(12) . .
O4 S2 C10 106.35(12) . .
O4 S2 C9 105.67(12) . .
C10 S2 C9 97.66(13) . .
C1 O1 Cu1 108.64(14) . .
N1 O2 Cu1 107.02(12) . .
N1 O2 Cu1 107.59(12) . 3_656
Cu1 O2 Cu1 91.44(6) . 3_656
S1 O3 Cu1 122.45(10) . .
Cl1 O5 Cu1 131.81(11) . .
C1 N1 O2 117.88(18) . .
C1 N1 H2N 125.9(18) . .
O2 N1 H2N 115.4(18) . .
C3 N2 C4 118.44(19) . .
C3 N2 Cu1 121.97(15) . 2_645
C4 N2 Cu1 119.53(15) . 2_645
O1 C1 N1 120.1(2) . .
O1 C1 C2 119.79(19) . .
N1 C1 C2 120.08(19) . .
C6 C2 C3 118.6(2) . .
C6 C2 C1 118.4(2) . .
C3 C2 C1 123.0(2) . .
N2 C3 C2 122.3(2) . .
N2 C3 H3 118.8 . .
C2 C3 H3 118.8 . .
N2 C4 C5 122.4(2) . .
N2 C4 H4 118.8 . .
C5 C4 H4 118.8 . .
C4 C5 C6 119.1(2) . .
C4 C5 H5 120.4 . .
C6 C5 H5 120.4 . .
C5 C6 C2 119.1(2) . .
C5 C6 H6 120.5 . .
C2 C6 H6 120.5 . .
S1 C7 H7A 109.5 . .
S1 C7 H7B 109.5 . .
H7A C7 H7B 109.5 . .
S1 C7 H7C 109.5 . .
H7A C7 H7C 109.5 . .
H7B C7 H7C 109.5 . .
S1 C8 H8A 109.5 . .
S1 C8 H8B 109.5 . .
H8A C8 H8B 109.5 . .
S1 C8 H8C 109.5 . .
H8A C8 H8C 109.5 . .
H8B C8 H8C 109.5 . .
S2 C9 H9A 109.5 . .
S2 C9 H9B 109.5 . .
H9A C9 H9B 109.5 . .
S2 C9 H9C 109.5 . .
H9A C9 H9C 109.5 . .
H9B C9 H9C 109.5 . .
S2 C10 H10A 109.5 . .
S2 C10 H10B 109.5 . .
H10A C10 H10B 109.5 . .
S2 C10 H10C 109.5 . .
H10A C10 H10C 109.5 . .
H10B C10 H10C 109.5 . .

loop_
_geom_bond_atom_site_label_1
_geom_bond_atom_site_label_2
_geom_bond_distance
_geom_bond_site_symmetry_2
Cu1 O2 1.9293(15) .
Cu1 O3 1.9602(16) .
Cu1 O1 1.9664(15) .
Cu1 N2 1.9888(18) 2_655
Cu1 O2 2.4340(16) 3_656
Cu1 O5 2.6693(19) .
Cu1 Cu1 3.1435(5) 3_656
Cl1 O8 1.427(2) .
Cl1 O6 1.432(2) .
Cl1 O5 1.4402(19) .
Cl1 O7 1.443(2) .
S1 O3 1.5358(16) .
S1 C7 1.778(2) .
S1 C8 1.782(2) .
S2 O4 1.5178(18) .
S2 C10 1.779(3) .
S2 C9 1.791(3) .
O1 C1 1.281(3) .
O2 N1 1.378(2) .
O2 Cu1 2.4340(16) 3_656
N1 C1 1.305(3) .
N1 H2N 0.85(3) .
N2 C3 1.343(3) .
N2 C4 1.349(3) .
N2 Cu1 1.9888(18) 2_645
C1 C2 1.479(3) .
C2 C6 1.390(3) .
C2 C3 1.392(3) .
C3 H3 0.9500 .
C4 C5 1.379(3) .
C4 H4 0.9500 .
C5 C6 1.384(3) .
C5 H5 0.9500 .
C6 H6 0.9500 .
C7 H7A 0.9800 .
C7 H7B 0.9800 .
C7 H7C 0.9800 .
C8 H8A 0.9800 .
C8 H8B 0.9800 .
C8 H8C 0.9800 .
C9 H9A 0.9800 .
C9 H9B 0.9800 .
C9 H9C 0.9800 .
C10 H10A 0.9800 .
C10 H10B 0.9800 .
C10 H10C 0.9800 .

loop_
_geom_hbond_atom_site_label_D
_geom_hbond_atom_site_label_H
_geom_hbond_atom_site_label_A
_geom_hbond_distance_DH
_geom_hbond_distance_HA
_geom_hbond_distance_DA
_geom_hbond_angle_DHA
N1 H2N O4 0.85(3) 1.98(3) 2.752(3) 152(3)
